data_4330320
loop_
_publ_author_name
'Graham E. Dobereiner'
'Jianguo Wu'
'Michael G. Manas'
'Nathan D. Schley'
'Michael K. Takase'
'Robert H. Crabtree'
'Nilay Hazari'
'Feliu Maseras'
'Ainara Nova'

_publ_contact_author_email robert.crabtree@yale.edu
_publ_contact_author_fax '+203 432 6144'
_publ_contact_author_name 'Dr. Robert H Crabtree'
_publ_contact_author_phone '+203 432 3925'
_publ_section_title
;
 Mild, Reversible Reaction of Iridium(III) Amido Complexes with Carbon
 Dioxide
;
_journal_name_full 'Inorganic Chemistry'
_journal_page_first 9683
_journal_page_last 9693
_journal_paper_doi 10.1021/ic300923c
_journal_volume 51
_journal_year 2012
_chemical_formula_moiety 'Ir C43 H75 N2 P2 O2 Cl2'
_chemical_formula_sum 'C43 H75 Cl2 Ir N2 O2 P2'
_chemical_formula_weight 977.15
_space_group_IT_number 2
_symmetry_cell_setting triclinic
_symmetry_Int_Tables_number 2
_symmetry_space_group_name_Hall '-P 1'
_symmetry_space_group_name_H-M 'P -1'
_atom_sites_solution_hydrogens geom
_atom_sites_solution_primary direct
_atom_sites_solution_secondary difmap
_cell_angle_alpha 96.882(7)
_cell_angle_beta 105.104(7)
_cell_angle_gamma 102.724(7)
_cell_formula_units_Z 2
_cell_length_a 10.9796(7)
_cell_length_b 12.2163(7)
_cell_length_c 18.3145(13)
_cell_measurement_reflns_used 20027
_cell_measurement_temperature 223
_cell_measurement_theta_max 27.16
_cell_measurement_theta_min 3.08
_cell_volume 2272.1(3)
_computing_cell_refinement 'CrystalClear-SM Expert 2.0 r12'
_computing_data_collection 'CrystalClear-SM Expert 2.0 r12 (Rigaku, 2011)'
_computing_data_reduction 'CrystalClear-SM Expert 2.0 r12'
_computing_molecular_graphics 'CrystalStructure 4.0'
_computing_publication_material 'CrystalStructure 4.0 (Rigaku, 2010)'
_computing_structure_refinement 'SHELXL97 (Sheldrick, 1997)'
_computing_structure_solution 'DIRDIF99-PATTY (Gould, et al., 1999)'
_diffrn_ambient_temperature 223
_diffrn_detector_area_resol_mean 6.849
_diffrn_measured_fraction_theta_full 0.990
_diffrn_measured_fraction_theta_max 0.990
_diffrn_measurement_device_type SCX-MINI
_diffrn_measurement_method \w
_diffrn_radiation_type 'Mo K\a'
_diffrn_radiation_wavelength 0.71075
_diffrn_reflns_av_R_equivalents 0.0658
_diffrn_reflns_limit_h_max 14
_diffrn_reflns_limit_h_min -14
_diffrn_reflns_limit_k_max 15
_diffrn_reflns_limit_k_min -15
_diffrn_reflns_limit_l_max 23
_diffrn_reflns_limit_l_min -23
_diffrn_reflns_number 22145
_diffrn_reflns_theta_full 27.10
_diffrn_reflns_theta_max 27.10
_diffrn_standards_number 0
_exptl_absorpt_coefficient_mu 3.170
_exptl_absorpt_correction_T_max 0.881
_exptl_absorpt_correction_T_min 0.702
_exptl_absorpt_correction_type multi-scan
_exptl_absorpt_process_details 'Jacobson, R. (1998) Private communication'
_exptl_crystal_colour Colorless
_exptl_crystal_density_diffrn 1.428
_exptl_crystal_description Prism
_exptl_crystal_F_000 1008.00
_exptl_crystal_size_max 0.10
_exptl_crystal_size_mid 0.06
_exptl_crystal_size_min 0.04
_refine_diff_density_max 1.090
_refine_diff_density_min -1.070
_refine_ls_extinction_method none
_refine_ls_goodness_of_fit_ref 1.040
_refine_ls_hydrogen_treatment mixed
_refine_ls_number_parameters 551
_refine_ls_number_reflns 9927
_refine_ls_number_restraints 133
_refine_ls_R_factor_gt 0.0541
_refine_ls_shift/su_max 0.000
_refine_ls_structure_factor_coef Fsqd
_refine_ls_weighting_details 'w = 1/[\s^2^(Fo^2^)+(0.0252P)^2^+4.7603P] where P=(Fo^2^+2Fc^2^)/3'
_refine_ls_weighting_scheme calc
_refine_ls_wR_factor_ref 0.0922
_reflns_number_gt 7953
_reflns_number_total 9927
_reflns_threshold_expression F^2^>2.0\s(F^2^)
_cod_data_source_file ic300923c_si_002_1.cif
_cod_data_source_block (10-PCy3)
_cod_original_formula_sum 'Ir C43 H75 N2 P2 O2 Cl2'
_cod_database_code 4330320

loop_
_symmetry_equiv_pos_site_id
_symmetry_equiv_pos_as_xyz
1 +X,+Y,+Z
2 -X,-Y,-Z

loop_
_atom_site_label
_atom_site_type_symbol
_atom_site_fract_x
_atom_site_fract_y
_atom_site_fract_z
_atom_site_U_iso_or_equiv
_atom_site_adp_type
_atom_site_occupancy
_atom_site_symmetry_multiplicity
_atom_site_calc_flag
_atom_site_refinement_flags
Ir(1) Ir 0.16128(2) 0.21286(2) 0.273872(13) 0.02314(7) Uani 1.00 2 d .
Cl(1) Cl 0.1569(8) 0.3660(7) -0.0866(6) 0.138(3) Uani 0.55 2 d P
Cl(1a) Cl 0.1121(13) 0.3177(12) -0.1489(11) 0.176(5) Uani 0.45 2 d P
Cl(2) Cl 0.3644(8) 0.2792(11) -0.1170(5) 0.133(3) Uani 0.55 2 d P
Cl(2a) Cl 0.3417(16) 0.2845(16) -0.1582(13) 0.234(8) Uani 0.45 2 d P
P(1) P 0.28234(14) 0.11397(12) 0.35072(8) 0.0238(3) Uani 1.00 2 d .
P(2) P 0.02060(14) 0.32132(12) 0.22492(8) 0.0257(3) Uani 1.00 2 d .
O(1) O 0.0581(4) 0.0502(3) 0.1937(2) 0.0321(9) Uani 1.00 2 d .
O(2) O -0.0381(4) -0.0537(4) 0.0763(2) 0.0415(11) Uani 1.00 2 d .
N(1) N 0.1206(5) 0.1035(4) 0.0894(3) 0.0329(12) Uani 1.00 2 d .
N(2) N 0.2803(4) 0.2369(4) 0.1951(3) 0.0280(11) Uani 1.00 2 d .
C(1) C 0.0440(5) 0.0297(5) 0.1229(3) 0.0293(13) Uani 1.00 2 d .
C(2) C 0.2385(6) 0.1869(5) 0.1201(3) 0.0333(14) Uani 1.00 2 d .
C(3) C 0.3092(6) 0.2200(6) 0.0696(4) 0.0414(16) Uani 1.00 2 d .
C(4) C 0.4227(7) 0.3047(6) 0.0954(4) 0.0521(19) Uani 1.00 2 d .
C(5) C 0.4668(6) 0.3544(6) 0.1730(4) 0.0456(18) Uani 1.00 2 d .
C(6) C 0.3961(6) 0.3183(5) 0.2205(4) 0.0352(15) Uani 1.00 2 d .
C(7) C 0.4170(5) 0.0774(5) 0.3167(3) 0.0271(13) Uani 1.00 2 d .
C(8) C 0.3641(6) -0.0107(5) 0.2405(3) 0.0345(14) Uani 1.00 2 d .
C(9) C 0.4737(7) -0.0179(6) 0.2050(4) 0.0431(17) Uani 1.00 2 d .
C(10) C 0.5868(7) -0.0471(6) 0.2597(4) 0.0497(18) Uani 1.00 2 d .
C(11) C 0.6355(6) 0.0343(6) 0.3361(4) 0.0500(19) Uani 1.00 2 d .
C(12) C 0.5258(6) 0.0411(6) 0.3717(4) 0.0404(16) Uani 1.00 2 d .
C(13) C 0.1811(5) -0.0244(4) 0.3608(3) 0.0247(12) Uani 1.00 2 d .
C(14) C 0.0423(5) -0.0213(5) 0.3604(4) 0.0341(14) Uani 1.00 2 d .
C(15) C -0.0397(6) -0.1352(6) 0.3689(4) 0.0505(19) Uani 1.00 2 d .
C(16) C 0.0284(7) -0.1767(6) 0.4389(4) 0.0496(18) Uani 1.00 2 d .
C(17) C 0.1611(7) -0.1899(6) 0.4335(4) 0.0499(18) Uani 1.00 2 d .
C(18) C 0.2460(6) -0.0761(5) 0.4287(4) 0.0389(15) Uani 1.00 2 d .
C(19) C 0.3712(5) 0.1925(5) 0.4507(3) 0.0285(13) Uani 1.00 2 d .
C(20) C 0.4760(6) 0.2994(5) 0.4537(3) 0.0333(14) Uani 1.00 2 d .
C(21) C 0.5533(6) 0.3564(5) 0.5373(3) 0.0389(15) Uani 1.00 2 d .
C(22) C 0.4645(6) 0.3849(5) 0.5830(4) 0.0402(16) Uani 1.00 2 d .
C(23) C 0.3580(6) 0.2806(5) 0.5799(3) 0.0405(16) Uani 1.00 2 d .
C(24) C 0.2795(5) 0.2235(5) 0.4961(3) 0.0334(14) Uani 1.00 2 d .
C(25) C -0.1146(5) 0.2434(5) 0.1372(3) 0.0273(13) Uani 1.00 2 d .
C(26) C -0.2028(6) 0.1378(5) 0.1527(3) 0.0331(14) Uani 1.00 2 d .
C(27) C -0.2904(6) 0.0604(5) 0.0764(4) 0.0418(16) Uani 1.00 2 d .
C(28) C -0.3705(6) 0.1235(6) 0.0260(4) 0.0423(16) Uani 1.00 2 d .
C(29) C -0.2867(6) 0.2311(6) 0.0133(4) 0.0467(18) Uani 1.00 2 d .
C(30) C -0.2000(6) 0.3090(5) 0.0902(3) 0.0381(15) Uani 1.00 2 d .
C(31) C 0.0886(6) 0.4555(5) 0.1961(3) 0.0319(14) Uani 1.00 2 d .
C(32) C 0.1371(6) 0.4391(5) 0.1257(4) 0.0407(16) Uani 1.00 2 d .
C(33) C 0.1889(7) 0.5528(6) 0.1026(4) 0.0544(20) Uani 1.00 2 d .
C(34) C 0.2967(8) 0.6345(6) 0.1711(4) 0.067(2) Uani 1.00 2 d .
C(35) C 0.2494(7) 0.6524(6) 0.2418(4) 0.056(2) Uani 1.00 2 d .
C(36) C 0.1993(6) 0.5386(5) 0.2629(4) 0.0428(17) Uani 1.00 2 d .
C(37) C -0.0599(7) 0.3689(6) 0.2963(4) 0.0417(16) Uani 1.00 2 d .
C(38a) C -0.150(4) 0.449(3) 0.2853(19) 0.043(4) Uani 0.41 2 d P
C(38) C -0.125(3) 0.466(2) 0.2730(13) 0.041(4) Uani 0.59 2 d P
C(39) C -0.2403(14) 0.4542(13) 0.3297(8) 0.057(3) Uani 0.59 2 d P
C(39a) C -0.148(2) 0.5290(16) 0.3435(10) 0.053(4) Uani 0.41 2 d P
C(40) C -0.1716(17) 0.4718(15) 0.4133(9) 0.058(4) Uani 0.59 2 d P
C(40a) C -0.220(2) 0.443(2) 0.3821(14) 0.054(5) Uani 0.41 2 d P
C(41) C -0.0873(15) 0.3885(12) 0.4314(7) 0.050(3) Uani 0.59 2 d P
C(41a) C -0.159(2) 0.3492(17) 0.3980(11) 0.049(4) Uani 0.41 2 d P
C(42) C 0.0047(12) 0.3884(10) 0.3831(6) 0.047(3) Uani 0.59 2 d P
C(42a) C -0.1312(16) 0.2937(13) 0.3260(9) 0.043(4) Uani 0.41 2 d P
C(43) C 0.1998(15) 0.2637(16) -0.1416(15) 0.096(4) Uani 0.55 2 d P
C(43a) C 0.1943(18) 0.2150(17) -0.1557(18) 0.094(4) Uani 0.45 2 d P
H(1) H 0.0882 0.0955 0.0398 0.039 Uiso 1.00 2 calc R
H(3) H 0.2784 0.1836 0.0176 0.050 Uiso 1.00 2 calc R
H(4) H 0.4699 0.3289 0.0616 0.062 Uiso 1.00 2 calc R
H(5) H 0.5452 0.4127 0.1926 0.055 Uiso 1.00 2 calc R
H(6) H 0.4287 0.3510 0.2732 0.042 Uiso 1.00 2 calc R
H(8A) H 0.3261 -0.0859 0.2503 0.041 Uiso 1.00 2 calc R
H(8B) H 0.2952 0.0118 0.2044 0.041 Uiso 1.00 2 calc R
H(9A) H 0.5057 0.0555 0.1908 0.052 Uiso 1.00 2 calc R
H(9B) H 0.4391 -0.0763 0.1579 0.052 Uiso 1.00 2 calc R
H(10A) H 0.5583 -0.1253 0.2679 0.060 Uiso 1.00 2 calc R
H(10B) H 0.6583 -0.0436 0.2365 0.060 Uiso 1.00 2 calc R
H(11A) H 0.6757 0.1106 0.3287 0.060 Uiso 1.00 2 calc R
H(11B) H 0.7029 0.0092 0.3715 0.060 Uiso 1.00 2 calc R
H(12A) H 0.4899 -0.0336 0.3829 0.049 Uiso 1.00 2 calc R
H(12B) H 0.5608 0.0964 0.4203 0.049 Uiso 1.00 2 calc R
H(14A) H 0.0473 0.0384 0.4028 0.041 Uiso 1.00 2 calc R
H(14B) H -0.0016 -0.0010 0.3121 0.041 Uiso 1.00 2 calc R
H(15A) H -0.1242 -0.1260 0.3732 0.061 Uiso 1.00 2 calc R
H(15B) H -0.0565 -0.1926 0.3227 0.061 Uiso 1.00 2 calc R
H(16A) H -0.0256 -0.2504 0.4421 0.060 Uiso 1.00 2 calc R
H(16B) H 0.0405 -0.1219 0.4855 0.060 Uiso 1.00 2 calc R
H(17A) H 0.2047 -0.2171 0.4789 0.060 Uiso 1.00 2 calc R
H(17B) H 0.1487 -0.2466 0.3878 0.060 Uiso 1.00 2 calc R
H(18A) H 0.3293 -0.0869 0.4233 0.047 Uiso 1.00 2 calc R
H(18B) H 0.2650 -0.0222 0.4769 0.047 Uiso 1.00 2 calc R
H(20A) H 0.4348 0.3535 0.4278 0.040 Uiso 1.00 2 calc R
H(20B) H 0.5359 0.2790 0.4263 0.040 Uiso 1.00 2 calc R
H(21A) H 0.6010 0.3048 0.5616 0.047 Uiso 1.00 2 calc R
H(21B) H 0.6175 0.4265 0.5377 0.047 Uiso 1.00 2 calc R
H(22A) H 0.4247 0.4434 0.5625 0.048 Uiso 1.00 2 calc R
H(22B) H 0.5163 0.4163 0.6368 0.048 Uiso 1.00 2 calc R
H(23A) H 0.2988 0.3030 0.6072 0.049 Uiso 1.00 2 calc R
H(23B) H 0.3972 0.2258 0.6061 0.049 Uiso 1.00 2 calc R
H(24A) H 0.2334 0.2757 0.4714 0.040 Uiso 1.00 2 calc R
H(24B) H 0.2142 0.1541 0.4957 0.040 Uiso 1.00 2 calc R
H(26A) H -0.2573 0.1620 0.1828 0.040 Uiso 1.00 2 calc R
H(26B) H -0.1487 0.0952 0.1827 0.040 Uiso 1.00 2 calc R
H(27A) H -0.2357 0.0302 0.0489 0.050 Uiso 1.00 2 calc R
H(27B) H -0.3491 -0.0045 0.0871 0.050 Uiso 1.00 2 calc R
H(28A) H -0.4347 0.1434 0.0500 0.051 Uiso 1.00 2 calc R
H(28B) H -0.4185 0.0733 -0.0239 0.051 Uiso 1.00 2 calc R
H(29A) H -0.3431 0.2729 -0.0159 0.056 Uiso 1.00 2 calc R
H(29B) H -0.2311 0.2107 -0.0173 0.056 Uiso 1.00 2 calc R
H(30A) H -0.1444 0.3766 0.0802 0.046 Uiso 1.00 2 calc R
H(30B) H -0.2551 0.3346 0.1193 0.046 Uiso 1.00 2 calc R
H(32A) H 0.0653 0.3903 0.0824 0.049 Uiso 1.00 2 calc R
H(32B) H 0.2069 0.4000 0.1369 0.049 Uiso 1.00 2 calc R
H(33A) H 0.2244 0.5388 0.0595 0.065 Uiso 1.00 2 calc R
H(33B) H 0.1171 0.5881 0.0856 0.065 Uiso 1.00 2 calc R
H(34A) H 0.3242 0.7084 0.1563 0.080 Uiso 1.00 2 calc R
H(34B) H 0.3726 0.6030 0.1840 0.080 Uiso 1.00 2 calc R
H(35A) H 0.3216 0.7009 0.2851 0.067 Uiso 1.00 2 calc R
H(35B) H 0.1794 0.6913 0.2310 0.067 Uiso 1.00 2 calc R
H(36A) H 0.1669 0.5515 0.3074 0.051 Uiso 1.00 2 calc R
H(36B) H 0.2719 0.5034 0.2780 0.051 Uiso 1.00 2 calc R
H(38A) H -0.1702 0.4514 0.2176 0.049 Uiso 0.59 2 calc R
H(38B) H -0.0616 0.5410 0.2879 0.049 Uiso 0.59 2 calc R
H(38C) H -0.1334 0.4892 0.2442 0.051 Uiso 0.41 2 calc R
H(38D) H -0.2399 0.4005 0.2654 0.051 Uiso 0.41 2 calc R
H(39A) H -0.2900 0.5113 0.3205 0.069 Uiso 0.59 2 calc R
H(39B) H -0.3023 0.3784 0.3131 0.069 Uiso 0.59 2 calc R
H(39C) H -0.1966 0.5840 0.3259 0.063 Uiso 0.41 2 calc R
H(39D) H -0.0591 0.5692 0.3758 0.063 Uiso 0.41 2 calc R
H(40A) H -0.2363 0.4619 0.4417 0.070 Uiso 0.59 2 calc R
H(40B) H -0.1160 0.5503 0.4308 0.070 Uiso 0.59 2 calc R
H(40C) H -0.3101 0.4100 0.3488 0.065 Uiso 0.41 2 calc R
H(40D) H -0.2243 0.4829 0.4307 0.065 Uiso 0.41 2 calc R
H(41A) H -0.0363 0.4091 0.4859 0.060 Uiso 0.59 2 calc R
H(41B) H -0.1444 0.3113 0.4225 0.060 Uiso 0.59 2 calc R
H(41C) H -0.2162 0.2912 0.4152 0.059 Uiso 0.41 2 calc R
H(42A) H 0.0497 0.3286 0.3941 0.057 Uiso 0.59 2 calc R
H(42B) H 0.0711 0.4618 0.3988 0.057 Uiso 0.59 2 calc R
H(42C) H -0.0851 0.2354 0.3396 0.051 Uiso 0.41 2 calc R
H(42D) H -0.2146 0.2555 0.2868 0.051 Uiso 0.41 2 calc R
H(43A) H 0.1565 0.1877 -0.1354 0.115 Uiso 0.55 2 calc R
H(43B) H 0.1681 0.2686 -0.1960 0.115 Uiso 0.55 2 calc R
H(43C) H 0.2017 0.1771 -0.1111 0.112 Uiso 0.45 2 calc R
H(43D) H 0.1491 0.1573 -0.2027 0.112 Uiso 0.45 2 calc R
H(1A) H 0.087(7) 0.189(6) 0.323(4) 0.09(3) Uiso 1.00 2 d .
H(1B) H 0.238(5) 0.319(5) 0.329(3) 0.038(16) Uiso 1.00 2 d .
H(37A) H -0.1362 0.3029 0.2878 0.050 Uiso 0.59 2 calc R
H(37C) H 0.0146 0.4118 0.3414 0.050 Uiso 0.41 2 calc R
H(41D) H -0.0762 0.3791 0.4397 0.059 Uiso 0.41 2 calc R
H(7) H 0.4617 0.1485 0.3034 0.033 Uiso 1.00 2 calc R
H(19) H 0.4165 0.1407 0.4778 0.034 Uiso 1.00 2 calc R
H(25) H -0.0709 0.2122 0.1018 0.033 Uiso 1.00 2 calc R
H(13) H 0.1705 -0.0794 0.3138 0.030 Uiso 1.00 2 calc R
H(31) H 0.0170 0.4935 0.1824 0.038 Uiso 1.00 2 calc R

loop_
_atom_site_aniso_label
_atom_site_aniso_U_11
_atom_site_aniso_U_22
_atom_site_aniso_U_33
_atom_site_aniso_U_12
_atom_site_aniso_U_13
_atom_site_aniso_U_23
Ir(1) 0.02409(12) 0.02265(12) 0.02000(11) 0.00497(8) 0.00299(8) 0.00393(8)
Cl(1) 0.182(7) 0.119(6) 0.120(7) 0.096(5) 0.006(5) 0.024(5)
Cl(1a) 0.214(10) 0.174(10) 0.167(13) 0.123(8) 0.026(9) 0.064(9)
Cl(2) 0.135(4) 0.152(6) 0.102(5) -0.019(4) 0.083(4) -0.020(5)
Cl(2a) 0.258(11) 0.183(12) 0.279(18) 0.004(9) 0.206(13) -0.075(14)
P(1) 0.0259(8) 0.0229(8) 0.0212(7) 0.0057(6) 0.0054(6) 0.0043(6)
P(2) 0.0230(8) 0.0231(8) 0.0257(8) 0.0023(6) 0.0010(6) 0.0053(6)
O(1) 0.043(2) 0.027(2) 0.020(2) 0.0043(18) 0.0050(19) -0.0008(16)
O(2) 0.046(3) 0.033(3) 0.033(2) -0.003(2) 0.006(2) -0.0050(19)
N(1) 0.033(3) 0.038(3) 0.022(3) 0.003(2) 0.004(2) 0.003(2)
N(2) 0.026(3) 0.034(3) 0.024(3) 0.009(2) 0.006(2) 0.006(2)
C(1) 0.028(3) 0.021(3) 0.033(3) 0.002(2) 0.007(3) -0.001(2)
C(2) 0.038(4) 0.032(4) 0.030(3) 0.011(3) 0.008(3) 0.007(3)
C(3) 0.041(4) 0.048(4) 0.038(4) 0.011(3) 0.017(3) 0.011(3)
C(4) 0.048(4) 0.062(5) 0.052(5) 0.007(4) 0.031(4) 0.013(4)
C(5) 0.021(3) 0.046(4) 0.067(5) -0.002(3) 0.014(3) 0.014(4)
C(6) 0.030(3) 0.035(4) 0.036(4) 0.003(3) 0.006(3) 0.009(3)
C(7) 0.022(3) 0.031(3) 0.027(3) 0.004(2) 0.006(3) 0.008(2)
C(8) 0.046(4) 0.029(4) 0.029(3) 0.009(3) 0.013(3) 0.002(3)
C(9) 0.057(4) 0.044(4) 0.034(4) 0.011(3) 0.025(3) 0.004(3)
C(10) 0.052(4) 0.062(5) 0.053(4) 0.027(4) 0.033(4) 0.015(4)
C(11) 0.039(4) 0.070(5) 0.053(5) 0.032(4) 0.019(4) 0.013(4)
C(12) 0.039(4) 0.054(5) 0.034(4) 0.023(3) 0.010(3) 0.011(3)
C(13) 0.024(3) 0.019(3) 0.027(3) 0.001(2) 0.006(2) 0.003(2)
C(14) 0.032(3) 0.035(4) 0.036(3) 0.006(3) 0.010(3) 0.016(3)
C(15) 0.037(4) 0.049(5) 0.066(5) 0.002(3) 0.017(4) 0.023(4)
C(16) 0.049(4) 0.036(4) 0.068(5) 0.004(3) 0.028(4) 0.019(3)
C(17) 0.055(4) 0.042(4) 0.062(5) 0.017(3) 0.021(4) 0.031(4)
C(18) 0.037(4) 0.040(4) 0.045(4) 0.012(3) 0.014(3) 0.022(3)
C(19) 0.031(3) 0.030(3) 0.021(3) 0.011(3) 0.001(3) 0.002(2)
C(20) 0.032(3) 0.034(4) 0.028(3) 0.001(3) 0.005(3) 0.004(3)
C(21) 0.031(3) 0.040(4) 0.033(3) -0.000(3) 0.001(3) -0.004(3)
C(22) 0.043(4) 0.039(4) 0.034(4) 0.010(3) 0.008(3) -0.000(3)
C(23) 0.043(4) 0.044(4) 0.032(4) 0.009(3) 0.011(3) -0.002(3)
C(24) 0.028(3) 0.036(4) 0.028(3) 0.003(3) 0.002(3) 0.001(3)
C(25) 0.026(3) 0.022(3) 0.026(3) 0.002(2) 0.000(3) 0.001(2)
C(26) 0.028(3) 0.034(4) 0.032(3) 0.003(3) 0.004(3) 0.008(3)
C(27) 0.027(3) 0.037(4) 0.052(4) -0.002(3) 0.007(3) 0.001(3)
C(28) 0.030(3) 0.048(4) 0.034(4) -0.004(3) -0.002(3) 0.002(3)
C(29) 0.036(4) 0.049(4) 0.036(4) -0.005(3) -0.009(3) 0.014(3)
C(30) 0.031(3) 0.037(4) 0.039(4) 0.007(3) -0.004(3) 0.014(3)
C(31) 0.028(3) 0.025(3) 0.036(3) 0.004(2) -0.002(3) 0.009(3)
C(32) 0.039(4) 0.041(4) 0.039(4) 0.005(3) 0.008(3) 0.012(3)
C(33) 0.069(5) 0.040(4) 0.052(5) 0.002(4) 0.017(4) 0.025(3)
C(34) 0.078(6) 0.037(5) 0.068(5) -0.012(4) 0.014(5) 0.018(4)
C(35) 0.064(5) 0.034(4) 0.048(4) -0.010(3) 0.003(4) 0.004(3)
C(36) 0.045(4) 0.031(4) 0.036(4) -0.007(3) -0.001(3) 0.005(3)
C(37) 0.045(4) 0.045(4) 0.034(4) 0.021(3) 0.007(3) -0.002(3)
C(38a) 0.064(10) 0.056(8) 0.034(7) 0.036(7) 0.033(7) 0.024(6)
C(38) 0.065(9) 0.056(8) 0.031(7) 0.037(6) 0.036(5) 0.026(5)
C(39) 0.062(7) 0.069(8) 0.051(7) 0.032(6) 0.025(7) -0.003(6)
C(39a) 0.073(8) 0.051(8) 0.057(8) 0.040(7) 0.032(7) 0.021(6)
C(40) 0.069(8) 0.061(8) 0.048(8) 0.024(6) 0.024(6) 0.001(6)
C(40a) 0.061(10) 0.068(9) 0.047(10) 0.031(8) 0.030(8) 0.002(8)
C(41) 0.073(9) 0.051(8) 0.029(6) 0.016(6) 0.021(6) 0.007(5)
C(41a) 0.059(9) 0.056(9) 0.045(9) 0.021(7) 0.030(7) 0.010(7)
C(42) 0.071(8) 0.043(7) 0.030(6) 0.031(6) 0.006(6) 0.006(5)
C(42a) 0.048(9) 0.038(9) 0.046(9) 0.004(7) 0.021(8) 0.022(7)
C(43) 0.146(6) 0.043(13) 0.056(9) 0.003(8) -0.018(7) -0.001(8)
C(43a) 0.147(6) 0.038(13) 0.056(10) 0.008(7) -0.018(8) -0.002(9)

loop_
_atom_type_symbol
_atom_type_description
_atom_type_scat_dispersion_real
_atom_type_scat_dispersion_imag
_atom_type_scat_source
Ir Ir -1.444 7.990
;
International Tables for Crystallography
(1992, Vol. C, Tables 4.2.6.8 and 6.1.1.4)
;
C C 0.003 0.002
;
International Tables for Crystallography
(1992, Vol. C, Tables 4.2.6.8 and 6.1.1.4)
;
H H 0.000 0.000
;
International Tables for Crystallography
(1992, Vol. C, Table 6.1.1.4)
;
N N 0.006 0.003
;
International Tables for Crystallography
(1992, Vol. C, Tables 4.2.6.8 and 6.1.1.4)
;
P P 0.102 0.094
;
International Tables for Crystallography
(1992, Vol. C, Tables 4.2.6.8 and 6.1.1.4)
;
O O 0.011 0.006
;
International Tables for Crystallography
(1992, Vol. C, Tables 4.2.6.8 and 6.1.1.4)
;
Cl Cl 0.148 0.159
;
International Tables for Crystallography
(1992, Vol. C, Tables 4.2.6.8 and 6.1.1.4)
;

loop_
_geom_angle_atom_site_label_1
_geom_angle_atom_site_label_2
_geom_angle_atom_site_label_3
_geom_angle
_geom_angle_publ_flag
P(1) Ir(1) P(2) 164.83(6) yes
P(1) Ir(1) O(1) 88.25(11) yes
P(1) Ir(1) N(2) 97.08(14) yes
P(2) Ir(1) O(1) 98.42(11) yes
P(2) Ir(1) N(2) 97.15(14) yes
O(1) Ir(1) N(2) 84.24(15) yes
Ir(1) P(1) C(7) 114.81(19) yes
Ir(1) P(1) C(13) 112.91(17) yes
Ir(1) P(1) C(19) 114.8(2) yes
C(7) P(1) C(13) 105.5(3) yes
C(7) P(1) C(19) 102.0(3) yes
C(13) P(1) C(19) 105.7(3) yes
Ir(1) P(2) C(25) 113.72(20) yes
Ir(1) P(2) C(31) 118.6(2) yes
Ir(1) P(2) C(37) 111.6(2) yes
C(25) P(2) C(31) 102.9(2) yes
C(25) P(2) C(37) 105.7(3) yes
C(31) P(2) C(37) 102.9(3) yes
Ir(1) O(1) C(1) 126.8(4) yes
C(1) N(1) C(2) 132.4(5) yes
Ir(1) N(2) C(2) 123.9(4) yes
Ir(1) N(2) C(6) 117.8(4) yes
C(2) N(2) C(6) 117.7(5) yes
O(1) C(1) O(2) 124.7(6) yes
O(1) C(1) N(1) 120.8(4) yes
O(2) C(1) N(1) 114.5(5) yes
N(1) C(2) N(2) 121.3(6) yes
N(1) C(2) C(3) 117.3(5) yes
N(2) C(2) C(3) 121.4(5) yes
C(2) C(3) C(4) 120.2(6) yes
C(3) C(4) C(5) 118.3(7) yes
C(4) C(5) C(6) 119.6(5) yes
N(2) C(6) C(5) 122.8(5) yes
P(1) C(7) C(8) 111.9(4) yes
P(1) C(7) C(12) 119.9(4) yes
C(8) C(7) C(12) 108.5(5) yes
C(7) C(8) C(9) 110.4(4) yes
C(8) C(9) C(10) 112.2(6) yes
C(9) C(10) C(11) 111.2(7) yes
C(10) C(11) C(12) 112.0(5) yes
C(7) C(12) C(11) 110.5(6) yes
P(1) C(13) C(14) 113.5(4) yes
P(1) C(13) C(18) 114.8(3) yes
C(14) C(13) C(18) 111.0(5) yes
C(13) C(14) C(15) 113.0(5) yes
C(14) C(15) C(16) 111.6(5) yes
C(15) C(16) C(17) 109.9(7) yes
C(16) C(17) C(18) 110.2(6) yes
C(13) C(18) C(17) 112.9(5) yes
P(1) C(19) C(20) 112.8(4) yes
P(1) C(19) C(24) 113.1(3) yes
C(20) C(19) C(24) 109.7(5) yes
C(19) C(20) C(21) 110.8(5) yes
C(20) C(21) C(22) 111.6(5) yes
C(21) C(22) C(23) 111.5(5) yes
C(22) C(23) C(24) 111.2(5) yes
C(19) C(24) C(23) 110.6(5) yes
P(2) C(25) C(26) 112.1(4) yes
P(2) C(25) C(30) 119.7(4) yes
C(26) C(25) C(30) 109.2(5) yes
C(25) C(26) C(27) 110.2(5) yes
C(26) C(27) C(28) 111.9(5) yes
C(27) C(28) C(29) 112.0(5) yes
C(28) C(29) C(30) 111.5(5) yes
C(25) C(30) C(29) 109.7(5) yes
P(2) C(31) C(32) 114.2(4) yes
P(2) C(31) C(36) 112.1(4) yes
C(32) C(31) C(36) 109.1(5) yes
C(31) C(32) C(33) 112.3(5) yes
C(32) C(33) C(34) 110.5(6) yes
C(33) C(34) C(35) 111.7(7) yes
C(34) C(35) C(36) 110.1(6) yes
C(31) C(36) C(35) 112.7(5) yes
P(2) C(37) C(38a) 125.2(15) yes
P(2) C(37) C(38) 111.7(11) yes
P(2) C(37) C(42) 122.3(7) yes
P(2) C(37) C(42a) 121.2(9) yes
C(38a) C(37) C(38) 16.0(18) yes
C(38a) C(37) C(42) 105.5(14) yes
C(38a) C(37) C(42a) 97.1(18) yes
C(38) C(37) C(42) 111.9(10) yes
C(38) C(37) C(42a) 112.9(14) yes
C(42) C(37) C(42a) 71.1(8) yes
C(37) C(38a) C(39a) 122(2) yes
C(37) C(38) C(39) 100.0(15) yes
C(38) C(39) C(40) 111.4(13) yes
C(38a) C(39a) C(40a) 94(2) yes
C(39) C(40) C(41) 112.1(14) yes
C(39a) C(40a) C(41a) 114(2) yes
C(40) C(41) C(42) 112.7(13) yes
C(40a) C(41a) C(42a) 111.3(18) yes
C(37) C(42) C(41) 115.0(10) yes
C(37) C(42a) C(41a) 112.9(13) yes
Cl(1) C(43) Cl(2) 112.8(11) yes
Cl(1a) C(43a) Cl(2a) 105.2(14) yes
P(1) Ir(1) H(1A) 80(3) yes
P(1) Ir(1) H(1B) 89(2) yes
P(2) Ir(1) H(1A) 86(3) yes
P(2) Ir(1) H(1B) 85(2) yes
O(1) Ir(1) H(1A) 93(3) yes
O(1) Ir(1) H(1B) 176(2) yes
N(2) Ir(1) H(1A) 176(3) yes
N(2) Ir(1) H(1B) 94(2) yes
H(1A) Ir(1) H(1B) 89(4) yes
C(1) N(1) H(1) 113.781 yes
C(2) N(1) H(1) 113.774 yes
C(2) C(3) H(3) 119.906 yes
C(4) C(3) H(3) 119.902 yes
C(3) C(4) H(4) 120.866 yes
C(5) C(4) H(4) 120.865 yes
C(4) C(5) H(5) 120.204 yes
C(6) C(5) H(5) 120.209 yes
N(2) C(6) H(6) 118.573 yes
C(5) C(6) H(6) 118.579 yes
P(1) C(7) H(7) 105.076 yes
C(8) C(7) H(7) 105.069 yes
C(12) C(7) H(7) 105.082 yes
C(7) C(8) H(8A) 109.576 yes
C(7) C(8) H(8B) 109.586 yes
C(9) C(8) H(8A) 109.574 yes
C(9) C(8) H(8B) 109.574 yes
H(8A) C(8) H(8B) 108.120 yes
C(8) C(9) H(9A) 109.166 yes
C(8) C(9) H(9B) 109.170 yes
C(10) C(9) H(9A) 109.172 yes
C(10) C(9) H(9B) 109.172 yes
H(9A) C(9) H(9B) 107.878 yes
C(9) C(10) H(10A) 109.394 yes
C(9) C(10) H(10B) 109.393 yes
C(11) C(10) H(10A) 109.396 yes
C(11) C(10) H(10B) 109.393 yes
H(10A) C(10) H(10B) 108.017 yes
C(10) C(11) H(11A) 109.205 yes
C(10) C(11) H(11B) 109.210 yes
C(12) C(11) H(11A) 109.209 yes
C(12) C(11) H(11B) 109.217 yes
H(11A) C(11) H(11B) 107.906 yes
C(7) C(12) H(12A) 109.547 yes
C(7) C(12) H(12B) 109.535 yes
C(11) C(12) H(12A) 109.546 yes
C(11) C(12) H(12B) 109.538 yes
H(12A) C(12) H(12B) 108.092 yes
P(1) C(13) H(13) 105.533 yes
C(14) C(13) H(13) 105.529 yes
C(18) C(13) H(13) 105.533 yes
C(13) C(14) H(14A) 108.971 yes
C(13) C(14) H(14B) 108.982 yes
C(15) C(14) H(14A) 108.968 yes
C(15) C(14) H(14B) 108.971 yes
H(14A) C(14) H(14B) 107.771 yes
C(14) C(15) H(15A) 109.305 yes
C(14) C(15) H(15B) 109.301 yes
C(16) C(15) H(15A) 109.295 yes
C(16) C(15) H(15B) 109.288 yes
H(15A) C(15) H(15B) 107.958 yes
C(15) C(16) H(16A) 109.677 yes
C(15) C(16) H(16B) 109.682 yes
C(17) C(16) H(16A) 109.679 yes
C(17) C(16) H(16B) 109.685 yes
H(16A) C(16) H(16B) 108.169 yes
C(16) C(17) H(17A) 109.614 yes
C(16) C(17) H(17B) 109.614 yes
C(18) C(17) H(17A) 109.613 yes
C(18) C(17) H(17B) 109.619 yes
H(17A) C(17) H(17B) 108.134 yes
C(13) C(18) H(18A) 109.023 yes
C(13) C(18) H(18B) 109.020 yes
C(17) C(18) H(18A) 109.009 yes
C(17) C(18) H(18B) 109.014 yes
H(18A) C(18) H(18B) 107.794 yes
P(1) C(19) H(19) 106.962 yes
C(20) C(19) H(19) 106.966 yes
C(24) C(19) H(19) 106.976 yes
C(19) C(20) H(20A) 109.475 yes
C(19) C(20) H(20B) 109.473 yes
C(21) C(20) H(20A) 109.478 yes
C(21) C(20) H(20B) 109.475 yes
H(20A) C(20) H(20B) 108.054 yes
C(20) C(21) H(21A) 109.304 yes
C(20) C(21) H(21B) 109.307 yes
C(22) C(21) H(21A) 109.306 yes
C(22) C(21) H(21B) 109.304 yes
H(21A) C(21) H(21B) 107.948 yes
C(21) C(22) H(22A) 109.322 yes
C(21) C(22) H(22B) 109.325 yes
C(23) C(22) H(22A) 109.325 yes
C(23) C(22) H(22B) 109.327 yes
H(22A) C(22) H(22B) 107.968 yes
C(22) C(23) H(23A) 109.389 yes
C(22) C(23) H(23B) 109.392 yes
C(24) C(23) H(23A) 109.394 yes
C(24) C(23) H(23B) 109.400 yes
H(23A) C(23) H(23B) 108.001 yes
C(19) C(24) H(24A) 109.546 yes
C(19) C(24) H(24B) 109.536 yes
C(23) C(24) H(24A) 109.534 yes
C(23) C(24) H(24B) 109.535 yes
H(24A) C(24) H(24B) 108.098 yes
P(2) C(25) H(25) 104.811 yes
C(26) C(25) H(25) 104.810 yes
C(30) C(25) H(25) 104.815 yes
C(25) C(26) H(26A) 109.611 yes
C(25) C(26) H(26B) 109.604 yes
C(27) C(26) H(26A) 109.607 yes
C(27) C(26) H(26B) 109.611 yes
H(26A) C(26) H(26B) 108.142 yes
C(26) C(27) H(27A) 109.246 yes
C(26) C(27) H(27B) 109.250 yes
C(28) C(27) H(27A) 109.235 yes
C(28) C(27) H(27B) 109.250 yes
H(27A) C(27) H(27B) 107.922 yes
C(27) C(28) H(28A) 109.208 yes
C(27) C(28) H(28B) 109.218 yes
C(29) C(28) H(28A) 109.204 yes
C(29) C(28) H(28B) 109.211 yes
H(28A) C(28) H(28B) 107.898 yes
C(28) C(29) H(29A) 109.323 yes
C(28) C(29) H(29B) 109.324 yes
C(30) C(29) H(29A) 109.323 yes
C(30) C(29) H(29B) 109.318 yes
H(29A) C(29) H(29B) 107.957 yes
C(25) C(30) H(30A) 109.729 yes
C(25) C(30) H(30B) 109.730 yes
C(29) C(30) H(30A) 109.732 yes
C(29) C(30) H(30B) 109.723 yes
H(30A) C(30) H(30B) 108.201 yes
P(2) C(31) H(31) 106.977 yes
C(32) C(31) H(31) 106.981 yes
C(36) C(31) H(31) 106.988 yes
C(31) C(32) H(32A) 109.147 yes
C(31) C(32) H(32B) 109.152 yes
C(33) C(32) H(32A) 109.152 yes
C(33) C(32) H(32B) 109.150 yes
H(32A) C(32) H(32B) 107.867 yes
C(32) C(33) H(33A) 109.551 yes
C(32) C(33) H(33B) 109.548 yes
C(34) C(33) H(33A) 109.542 yes
C(34) C(33) H(33B) 109.542 yes
H(33A) C(33) H(33B) 108.094 yes
C(33) C(34) H(34A) 109.285 yes
C(33) C(34) H(34B) 109.284 yes
C(35) C(34) H(34A) 109.273 yes
C(35) C(34) H(34B) 109.273 yes
H(34A) C(34) H(34B) 107.953 yes
C(34) C(35) H(35A) 109.640 yes
C(34) C(35) H(35B) 109.644 yes
C(36) C(35) H(35A) 109.631 yes
C(36) C(35) H(35B) 109.642 yes
H(35A) C(35) H(35B) 108.156 yes
C(31) C(36) H(36A) 109.060 yes
C(31) C(36) H(36B) 109.057 yes
C(35) C(36) H(36A) 109.053 yes
C(35) C(36) H(36B) 109.060 yes
H(36A) C(36) H(36B) 107.832 yes
P(2) C(37) H(37A) 102.648 yes
P(2) C(37) H(37C) 103.473 yes
C(38a) C(37) H(37A) 90.359 yes
C(38a) C(37) H(37C) 103.470 yes
C(38) C(37) H(37A) 102.653 yes
C(38) C(37) H(37C) 100.953 yes
C(42) C(37) H(37A) 102.635 yes
C(42) C(37) H(37C) 32.384 yes
C(42a) C(37) H(37A) 31.544 yes
C(42a) C(37) H(37C) 103.466 yes
H(37A) C(37) H(37C) 134.871 yes
C(37) C(38a) H(38C) 106.784 yes
C(37) C(38a) H(38D) 106.788 yes
C(39a) C(38a) H(38C) 106.792 yes
C(39a) C(38a) H(38D) 106.797 yes
H(38C) C(38a) H(38D) 106.637 yes
C(37) C(38) H(38A) 111.767 yes
C(37) C(38) H(38B) 111.762 yes
C(39) C(38) H(38A) 111.765 yes
C(39) C(38) H(38B) 111.763 yes
H(38A) C(38) H(38B) 109.505 yes
C(38) C(39) H(39A) 109.355 yes
C(38) C(39) H(39B) 109.353 yes
C(40) C(39) H(39A) 109.345 yes
C(40) C(39) H(39B) 109.354 yes
H(39A) C(39) H(39B) 107.986 yes
C(38a) C(39a) H(39C) 112.904 yes
C(38a) C(39a) H(39D) 112.901 yes
C(40a) C(39a) H(39C) 112.893 yes
C(40a) C(39a) H(39D) 112.896 yes
H(39C) C(39a) H(39D) 110.318 yes
C(39) C(40) H(40A) 109.197 yes
C(39) C(40) H(40B) 109.194 yes
C(41) C(40) H(40A) 109.191 yes
C(41) C(40) H(40B) 109.192 yes
H(40A) C(40) H(40B) 107.889 yes
C(39a) C(40a) H(40C) 108.852 yes
C(39a) C(40a) H(40D) 108.854 yes
C(41a) C(40a) H(40C) 108.862 yes
C(41a) C(40a) H(40D) 108.850 yes
H(40C) C(40a) H(40D) 107.710 yes
C(40) C(41) H(41A) 109.053 yes
C(40) C(41) H(41B) 109.047 yes
C(42) C(41) H(41A) 109.050 yes
C(42) C(41) H(41B) 109.050 yes
H(41A) C(41) H(41B) 107.807 yes
C(40a) C(41a) H(41C) 109.380 yes
C(40a) C(41a) H(41D) 109.383 yes
C(42a) C(41a) H(41C) 109.373 yes
C(42a) C(41a) H(41D) 109.375 yes
H(41C) C(41a) H(41D) 108.001 yes
C(37) C(42) H(42A) 108.526 yes
C(37) C(42) H(42B) 108.523 yes
C(41) C(42) H(42A) 108.525 yes
C(41) C(42) H(42B) 108.521 yes
H(42A) C(42) H(42B) 107.519 yes
C(37) C(42a) H(42C) 108.994 yes
C(37) C(42a) H(42D) 108.998 yes
C(41a) C(42a) H(42C) 109.013 yes
C(41a) C(42a) H(42D) 109.010 yes
H(42C) C(42a) H(42D) 107.787 yes
Cl(1) C(43) H(43A) 109.027 yes
Cl(1) C(43) H(43B) 109.012 yes
Cl(2) C(43) H(43A) 109.022 yes
Cl(2) C(43) H(43B) 109.014 yes
H(43A) C(43) H(43B) 107.801 yes
Cl(1a) C(43a) H(43C) 110.706 yes
Cl(1a) C(43a) H(43D) 110.715 yes
Cl(2a) C(43a) H(43C) 110.709 yes
Cl(2a) C(43a) H(43D) 110.726 yes
H(43C) C(43a) H(43D) 108.805 yes

loop_
_geom_bond_atom_site_label_1
_geom_bond_atom_site_label_2
_geom_bond_distance
_geom_bond_publ_flag
Ir(1) P(1) 2.3123(16) yes
Ir(1) P(2) 2.3259(16) yes
Ir(1) O(1) 2.198(3) yes
Ir(1) N(2) 2.189(5) yes
Cl(1) C(43) 1.73(3) yes
Cl(1a) C(43a) 1.71(3) yes
Cl(2) C(43) 1.706(19) yes
Cl(2a) C(43a) 1.67(3) yes
P(1) C(7) 1.865(7) yes
P(1) C(13) 1.866(5) yes
P(1) C(19) 1.860(5) yes
P(2) C(25) 1.860(5) yes
P(2) C(31) 1.843(6) yes
P(2) C(37) 1.864(8) yes
O(1) C(1) 1.253(7) yes
O(2) C(1) 1.251(6) yes
N(1) C(1) 1.401(8) yes
N(1) C(2) 1.390(7) yes
N(2) C(2) 1.347(7) yes
N(2) C(6) 1.359(7) yes
C(2) C(3) 1.396(10) yes
C(3) C(4) 1.362(8) yes
C(4) C(5) 1.389(10) yes
C(5) C(6) 1.358(11) yes
C(7) C(8) 1.545(7) yes
C(7) C(12) 1.534(9) yes
C(8) C(9) 1.522(11) yes
C(9) C(10) 1.519(10) yes
C(10) C(11) 1.508(9) yes
C(11) C(12) 1.525(11) yes
C(13) C(14) 1.531(9) yes
C(13) C(18) 1.543(9) yes
C(14) C(15) 1.530(9) yes
C(15) C(16) 1.511(11) yes
C(16) C(17) 1.527(11) yes
C(17) C(18) 1.520(9) yes
C(19) C(20) 1.524(8) yes
C(19) C(24) 1.542(9) yes
C(20) C(21) 1.535(7) yes
C(21) C(22) 1.510(10) yes
C(22) C(23) 1.512(9) yes
C(23) C(24) 1.541(7) yes
C(25) C(26) 1.536(8) yes
C(25) C(30) 1.529(9) yes
C(26) C(27) 1.534(7) yes
C(27) C(28) 1.505(10) yes
C(28) C(29) 1.511(9) yes
C(29) C(30) 1.542(7) yes
C(31) C(32) 1.526(10) yes
C(31) C(36) 1.546(7) yes
C(32) C(33) 1.533(10) yes
C(33) C(34) 1.541(9) yes
C(34) C(35) 1.524(12) yes
C(35) C(36) 1.513(10) yes
C(37) C(38a) 1.53(5) yes
C(37) C(38) 1.56(3) yes
C(37) C(42) 1.528(12) yes
C(37) C(42a) 1.333(19) yes
C(38a) C(39a) 1.35(4) yes
C(38) C(39) 1.83(3) yes
C(39) C(40) 1.487(20) yes
C(39a) C(40a) 1.53(3) yes
C(40) C(41) 1.53(3) yes
C(40a) C(41a) 1.47(4) yes
C(41) C(42) 1.51(2) yes
C(41a) C(42a) 1.54(3) yes
Ir(1) H(1A) 1.38(9) yes
Ir(1) H(1B) 1.47(5) yes
N(1) H(1) 0.870 yes
C(3) H(3) 0.940 yes
C(4) H(4) 0.940 yes
C(5) H(5) 0.940 yes
C(6) H(6) 0.940 yes
C(7) H(7) 0.990 yes
C(8) H(8A) 0.980 yes
C(8) H(8B) 0.980 yes
C(9) H(9A) 0.980 yes
C(9) H(9B) 0.980 yes
C(10) H(10A) 0.980 yes
C(10) H(10B) 0.980 yes
C(11) H(11A) 0.980 yes
C(11) H(11B) 0.980 yes
C(12) H(12A) 0.980 yes
C(12) H(12B) 0.980 yes
C(13) H(13) 0.990 yes
C(14) H(14A) 0.980 yes
C(14) H(14B) 0.980 yes
C(15) H(15A) 0.980 yes
C(15) H(15B) 0.980 yes
C(16) H(16A) 0.980 yes
C(16) H(16B) 0.980 yes
C(17) H(17A) 0.980 yes
C(17) H(17B) 0.980 yes
C(18) H(18A) 0.980 yes
C(18) H(18B) 0.980 yes
C(19) H(19) 0.990 yes
C(20) H(20A) 0.980 yes
C(20) H(20B) 0.980 yes
C(21) H(21A) 0.980 yes
C(21) H(21B) 0.980 yes
C(22) H(22A) 0.980 yes
C(22) H(22B) 0.980 yes
C(23) H(23A) 0.980 yes
C(23) H(23B) 0.980 yes
C(24) H(24A) 0.980 yes
C(24) H(24B) 0.980 yes
C(25) H(25) 0.990 yes
C(26) H(26A) 0.980 yes
C(26) H(26B) 0.980 yes
C(27) H(27A) 0.980 yes
C(27) H(27B) 0.980 yes
C(28) H(28A) 0.980 yes
C(28) H(28B) 0.980 yes
C(29) H(29A) 0.980 yes
C(29) H(29B) 0.980 yes
C(30) H(30A) 0.980 yes
C(30) H(30B) 0.980 yes
C(31) H(31) 0.990 yes
C(32) H(32A) 0.980 yes
C(32) H(32B) 0.980 yes
C(33) H(33A) 0.980 yes
C(33) H(33B) 0.980 yes
C(34) H(34A) 0.980 yes
C(34) H(34B) 0.980 yes
C(35) H(35A) 0.980 yes
C(35) H(35B) 0.980 yes
C(36) H(36A) 0.980 yes
C(36) H(36B) 0.980 yes
C(37) H(37A) 0.990 yes
C(37) H(37C) 0.990 yes
C(38a) H(38C) 0.980 yes
C(38a) H(38D) 0.980 yes
C(38) H(38A) 0.980 yes
C(38) H(38B) 0.980 yes
C(39) H(39A) 0.980 yes
C(39) H(39B) 0.980 yes
C(39a) H(39C) 0.980 yes
C(39a) H(39D) 0.980 yes
C(40) H(40A) 0.980 yes
C(40) H(40B) 0.980 yes
C(40a) H(40C) 0.980 yes
C(40a) H(40D) 0.980 yes
C(41) H(41A) 0.980 yes
C(41) H(41B) 0.980 yes
C(41a) H(41C) 0.980 yes
C(41a) H(41D) 0.980 yes
C(42) H(42A) 0.980 yes
C(42) H(42B) 0.980 yes
C(42a) H(42C) 0.980 yes
C(42a) H(42D) 0.980 yes
C(43) H(43A) 0.980 yes
C(43) H(43B) 0.980 yes
C(43a) H(43C) 0.980 yes
C(43a) H(43D) 0.980 yes

loop_
_geom_hbond_atom_site_label_D
_geom_hbond_atom_site_label_H
_geom_hbond_atom_site_label_A
_geom_hbond_site_symmetry_A
_geom_hbond_distance_DA
_geom_hbond_distance_DH
_geom_hbond_distance_HA
_geom_hbond_angle_DHA
_geom_hbond_publ_flag
N(1) H(1) O(2) 2_555 2.878(6) 0.870 2.022 167.5(4) no

loop_
_geom_torsion_atom_site_label_1
_geom_torsion_atom_site_label_2
_geom_torsion_atom_site_label_3
_geom_torsion_atom_site_label_4
_geom_torsion
_geom_torsion_publ_flag
P(1) Ir(1) O(1) C(1) -126.9(3) no
O(1) Ir(1) P(1) C(7) 78.12(13) no
O(1) Ir(1) P(1) C(13) -42.87(13) no
P(1) Ir(1) N(2) C(2) 112.6(4) no
P(1) Ir(1) N(2) C(6) -76.5(3) no
N(2) Ir(1) P(1) C(7) -5.85(12) no
N(2) Ir(1) P(1) C(13) -126.84(12) no
N(2) Ir(1) P(1) C(19) 111.92(13) no
P(2) Ir(1) O(1) C(1) 66.8(3) no
O(1) Ir(1) P(2) C(25) -3.78(14) no
O(1) Ir(1) P(2) C(31) -124.97(13) no
O(1) Ir(1) P(2) C(37) 115.68(12) no
P(2) Ir(1) N(2) C(2) -72.7(4) no
P(2) Ir(1) N(2) C(6) 98.2(3) no
N(2) Ir(1) P(2) C(25) 81.41(13) no
N(2) Ir(1) P(2) C(31) -39.77(12) no
N(2) Ir(1) P(2) C(37) -159.12(11) no
O(1) Ir(1) N(2) C(2) 25.1(4) no
N(2) Ir(1) O(1) C(1) -29.6(4) no
Ir(1) P(1) C(7) C(8) -67.3(4) no
Ir(1) P(1) C(13) C(14) -33.6(4) no
Ir(1) P(1) C(19) C(20) -64.4(4) no
Ir(1) P(1) C(19) C(24) 60.8(4) no
C(7) P(1) C(13) C(14) -159.7(3) no
C(7) P(1) C(13) C(18) 71.1(4) no
C(13) P(1) C(7) C(8) 57.6(4) no
C(13) P(1) C(7) C(12) -71.1(4) no
C(7) P(1) C(19) C(20) 60.4(4) no
C(19) P(1) C(7) C(12) 39.1(4) no
C(13) P(1) C(19) C(24) -64.3(4) no
C(19) P(1) C(13) C(14) 92.7(4) no
C(19) P(1) C(13) C(18) -36.4(4) no
Ir(1) P(2) C(25) C(26) 61.2(4) no
Ir(1) P(2) C(31) C(32) 67.9(3) no
Ir(1) P(2) C(31) C(36) -56.9(4) no
Ir(1) P(2) C(37) C(42) 28.7(5) no
Ir(1) P(2) C(37) C(42a) -57.6(5) no
C(25) P(2) C(31) C(32) -58.6(4) no
C(31) P(2) C(25) C(30) -39.3(5) no
C(25) P(2) C(37) C(38a) -60.8(5) no
C(25) P(2) C(37) C(38) -70.6(4) no
C(25) P(2) C(37) C(42) 152.8(4) no
C(25) P(2) C(37) C(42a) 66.5(5) no
C(37) P(2) C(25) C(26) -61.5(4) no
C(37) P(2) C(25) C(30) 68.3(5) no
C(31) P(2) C(37) C(38a) 46.8(4) no
C(31) P(2) C(37) C(38) 37.0(4) no
C(31) P(2) C(37) C(42) -99.6(5) no
C(37) P(2) C(31) C(36) 66.8(4) no
Ir(1) O(1) C(1) N(1) 15.3(8) no
C(1) N(1) C(2) N(2) -22.2(11) no
C(2) N(1) C(1) O(1) 18.8(11) no
Ir(1) N(2) C(2) N(1) -8.7(8) no
C(2) N(2) C(6) C(5) 3.2(9) no
C(6) N(2) C(2) C(3) -2.0(9) no
N(2) C(2) C(3) C(4) -0.4(10) no
C(2) C(3) C(4) C(5) 1.6(11) no
C(3) C(4) C(5) C(6) -0.5(11) no
C(4) C(5) C(6) N(2) -2.0(11) no
C(8) C(7) C(12) C(11) 58.9(6) no
C(12) C(7) C(8) C(9) -58.5(6) no
C(7) C(8) C(9) C(10) 56.6(6) no
C(8) C(9) C(10) C(11) -53.6(7) no
C(9) C(10) C(11) C(12) 53.8(8) no
C(10) C(11) C(12) C(7) -57.5(7) no
C(14) C(13) C(18) C(17) 50.8(6) no
C(18) C(13) C(14) C(15) -48.8(5) no
C(13) C(14) C(15) C(16) 53.7(7) no
C(14) C(15) C(16) C(17) -58.2(7) no
C(15) C(16) C(17) C(18) 59.5(6) no
C(16) C(17) C(18) C(13) -56.5(7) no
C(20) C(19) C(24) C(23) -57.2(6) no
C(24) C(19) C(20) C(21) 57.2(6) no
C(19) C(20) C(21) C(22) -56.6(7) no
C(20) C(21) C(22) C(23) 55.3(7) no
C(21) C(22) C(23) C(24) -55.3(7) no
C(22) C(23) C(24) C(19) 56.4(7) no
C(26) C(25) C(30) C(29) -59.5(6) no
C(30) C(25) C(26) C(27) 59.1(6) no
C(25) C(26) C(27) C(28) -56.1(7) no
C(26) C(27) C(28) C(29) 53.5(7) no
C(27) C(28) C(29) C(30) -54.0(7) no
C(28) C(29) C(30) C(25) 57.2(7) no
C(32) C(31) C(36) C(35) 56.5(7) no
C(36) C(31) C(32) C(33) -55.3(6) no
C(31) C(32) C(33) C(34) 55.4(7) no
C(32) C(33) C(34) C(35) -55.1(8) no
C(33) C(34) C(35) C(36) 55.8(8) no
C(34) C(35) C(36) C(31) -57.1(8) no
P(2) C(37) C(38a) C(39a) -142(2) no
P(2) C(37) C(38) C(39) 159.9(6) no
C(38a) C(37) C(38) C(39) 10(4) no
C(38) C(37) C(38a) C(39a) -107(6) no
C(38a) C(37) C(42) C(41) 47.1(17) no
C(42) C(37) C(38a) C(39a) 9(3) no
C(38a) C(37) C(42a) C(41a) -56.0(15) no
C(42a) C(37) C(38a) C(39a) 81(3) no
C(38) C(37) C(42) C(41) 62.6(14) no
C(42) C(37) C(38) C(39) -58.8(12) no
C(38) C(37) C(42a) C(41a) -58.5(14) no
C(42a) C(37) C(38) C(39) 19.2(13) no
C(42) C(37) C(42a) C(41a) 48.0(10) no
C(42a) C(37) C(42) C(41) -45.2(11) no
C(37) C(38a) C(39a) C(40a) -75(3) no
C(37) C(38) C(39) C(40) 59.3(14) no
C(38) C(39) C(40) C(41) -56.6(18) no
C(38a) C(39a) C(40a) C(41a) 54(2) no
C(39) C(40) C(41) C(42) 52.2(15) no
C(39a) C(40a) C(41a) C(42a) -50.4(19) no
C(40) C(41) C(42) C(37) -53.2(13) no
C(40a) C(41a) C(42a) C(37) 55.0(20) no
